data_4130371
loop_
_publ_author_name
'Lutters, Dennis'
'Severin, Claudia'
'Schmidtmann, Marc'
'M\"uller, Thomas'

_publ_section_title
;
 Activation of 7-Silanorbornadienes by N-Heterocyclic Carbenes: A
 Selective Way to N-Heterocyclic-Carbene-Stabilized Silylenes.
;
_journal_issue 18
_journal_name_full 'Journal of the American Chemical Society'
_journal_page_first 6061
_journal_page_last 6067
_journal_paper_doi 10.1021/jacs.6b02824
_journal_volume 138
_journal_year 2016
_chemical_formula_structural 'SiHFe(CO)4(C7H12N2)(C36H49) *2.5C7H8'
_chemical_formula_sum 'C64.5 H82 Fe N2 O4 Si'
_chemical_formula_weight 1033.26
_space_group_crystal_system orthorhombic
_space_group_IT_number 60
_space_group_name_Hall '-P 2n 2ab'
_space_group_name_H-M_alt 'P b c n'
_atom_sites_solution_hydrogens difmap
_atom_sites_solution_primary direct
_atom_sites_solution_secondary difmap
_audit_creation_method SHELXL-2014/7
_cell_angle_alpha 90
_cell_angle_beta 90
_cell_angle_gamma 90
_cell_formula_units_Z 8
_cell_length_a 22.2976(5)
_cell_length_b 21.8242(5)
_cell_length_c 23.9794(5)
_cell_measurement_reflns_used 9333
_cell_measurement_temperature 100(2)
_cell_measurement_theta_max 26.50
_cell_measurement_theta_min 2.22
_cell_volume 11669.0(4)
_computing_cell_refinement 'Bruker SAINT V8.34A'
_computing_data_collection 'Bruker APEX2'
_computing_data_reduction 'Bruker SAINT V8.34A'
_computing_structure_refinement 'SHELXL-2014/7 (Sheldrick, 2014)'
_computing_structure_solution 'SHELXS-2013/1 (Sheldrick, 2013)'
_diffrn_ambient_temperature 100(2)
_diffrn_measured_fraction_theta_full 1.000
_diffrn_measured_fraction_theta_max 1.000
_diffrn_measurement_device_type 'Bruker APEX-II CCD'
_diffrn_measurement_method '\f and \w scans'
_diffrn_radiation_type MoK\a
_diffrn_radiation_wavelength 0.71073
_diffrn_reflns_av_R_equivalents 0.0738
_diffrn_reflns_av_unetI/netI 0.0341
_diffrn_reflns_Laue_measured_fraction_full 1.000
_diffrn_reflns_Laue_measured_fraction_max 1.000
_diffrn_reflns_limit_h_max 28
_diffrn_reflns_limit_h_min -28
_diffrn_reflns_limit_k_max 27
_diffrn_reflns_limit_k_min -27
_diffrn_reflns_limit_l_max 30
_diffrn_reflns_limit_l_min -30
_diffrn_reflns_number 162710
_diffrn_reflns_point_group_measured_fraction_full 1.000
_diffrn_reflns_point_group_measured_fraction_max 1.000
_diffrn_reflns_theta_full 25.242
_diffrn_reflns_theta_max 27.103
_diffrn_reflns_theta_min 1.306
_diffrn_source 'sealed tube'
_exptl_absorpt_coefficient_mu 0.326
_exptl_absorpt_correction_T_max 1.0000
_exptl_absorpt_correction_T_min 0.9522
_exptl_absorpt_correction_type multi-scan
_exptl_absorpt_process_details 'SADABS-2014/5 (Sheldrick)'
_exptl_crystal_colour 'pale pink'
_exptl_crystal_density_diffrn 1.176
_exptl_crystal_description block
_exptl_crystal_F_000 4440
_exptl_crystal_size_max 0.200
_exptl_crystal_size_mid 0.180
_exptl_crystal_size_min 0.160
_refine_diff_density_max 0.593
_refine_diff_density_min -0.466
_refine_diff_density_rms 0.056
_refine_ls_extinction_method none
_refine_ls_goodness_of_fit_ref 1.029
_refine_ls_hydrogen_treatment mixed
_refine_ls_matrix_type full
_refine_ls_number_parameters 667
_refine_ls_number_reflns 12873
_refine_ls_number_restraints 0
_refine_ls_restrained_S_all 1.029
_refine_ls_R_factor_all 0.0693
_refine_ls_R_factor_gt 0.0450
_refine_ls_shift/su_max 0.001
_refine_ls_shift/su_mean 0.000
_refine_ls_structure_factor_coef Fsqd
_refine_ls_weighting_details 'w=1/[\s^2^(Fo^2^)+(0.0400P)^2^+12.0000P] where P=(Fo^2^+2Fc^2^)/3'
_refine_ls_weighting_scheme calc
_refine_ls_wR_factor_gt 0.0994
_refine_ls_wR_factor_ref 0.1109
_reflns_Friedel_coverage 0.000
_reflns_number_gt 9555
_reflns_number_total 12873
_reflns_threshold_expression 'I > 2\s(I)'
_cod_data_source_file ja6b02824_si_012.cif
_cod_data_source_block dlp153_tol
_cod_original_formula_sum 'C64.50 H82 Fe N2 O4 Si'
_cod_database_code 4130371
_shelx_shelxl_version_number 2014/7
_shelx_space_group_comment
;
The symmetry employed for this shelxl refinement is uniquely defined
by the following loop, which should always be used as a source of
symmetry information in preference to the above space-group names.
They are only intended as comments.
;
_shelx_estimated_absorpt_t_min 0.938
_shelx_estimated_absorpt_t_max 0.950

loop_
_space_group_symop_operation_xyz
'x, y, z'
'-x+1/2, -y+1/2, z+1/2'
'-x, y, -z+1/2'
'x+1/2, -y+1/2, -z'
'-x, -y, -z'
'x-1/2, y-1/2, -z-1/2'
'x, -y, z-1/2'
'-x-1/2, y-1/2, z'

loop_
_atom_site_label
_atom_site_type_symbol
_atom_site_fract_x
_atom_site_fract_y
_atom_site_fract_z
_atom_site_U_iso_or_equiv
_atom_site_adp_type
_atom_site_occupancy
_atom_site_site_symmetry_order
_atom_site_calc_flag
_atom_site_refinement_flags_posn
_atom_site_refinement_flags_adp
_atom_site_refinement_flags_occupancy
_atom_site_disorder_assembly
_atom_site_disorder_group
Fe1 Fe 0.20821(2) 0.29169(2) 0.51160(2) 0.01917(8) Uani 1 1 d . . . . .
Si1 Si 0.28736(2) 0.34202(2) 0.46801(2) 0.01311(11) Uani 1 1 d . . . . .
H1 H 0.2801(9) 0.3424(9) 0.4108(9) 0.017(5) Uiso 1 1 d . . . . .
O1 O 0.22306(7) 0.38142(8) 0.60148(7) 0.0323(4) Uani 1 1 d . . . . .
O2 O 0.27568(7) 0.17679(6) 0.50730(7) 0.0271(3) Uani 1 1 d . . . . .
O3 O 0.14353(8) 0.31092(8) 0.40643(8) 0.0449(5) Uani 1 1 d . . . . .
O4 O 0.10439(9) 0.23669(10) 0.56655(12) 0.0730(8) Uani 1 1 d . . . . .
N1 N 0.38395(7) 0.26209(7) 0.51241(7) 0.0150(3) Uani 1 1 d . . . . .
N2 N 0.38915(7) 0.27016(7) 0.42333(7) 0.0155(3) Uani 1 1 d . . . . .
C1 C 0.35960(8) 0.29209(8) 0.46874(8) 0.0140(4) Uani 1 1 d . . . . .
C2 C 0.42851(9) 0.22239(8) 0.49504(9) 0.0186(4) Uani 1 1 d . . . . .
C3 C 0.43154(9) 0.22694(9) 0.43898(9) 0.0191(4) Uani 1 1 d . . . . .
C4 C 0.36628(9) 0.26803(9) 0.57075(8) 0.0203(4) Uani 1 1 d . . . . .
H4A H 0.4008 0.2816 0.5928 0.030 Uiso 1 1 calc R U . . .
H4B H 0.3523 0.2283 0.5846 0.030 Uiso 1 1 calc R U . . .
H4C H 0.3339 0.2982 0.5739 0.030 Uiso 1 1 calc R U . . .
C5 C 0.46453(10) 0.18567(10) 0.53537(10) 0.0269(5) Uani 1 1 d . . . . .
H5A H 0.4881 0.2133 0.5590 0.040 Uiso 1 1 calc R U . . .
H5B H 0.4916 0.1584 0.5149 0.040 Uiso 1 1 calc R U . . .
H5C H 0.4376 0.1612 0.5587 0.040 Uiso 1 1 calc R U . . .
C6 C 0.47114(10) 0.19480(10) 0.39830(10) 0.0270(5) Uani 1 1 d . . . . .
H6A H 0.4973 0.2247 0.3800 0.040 Uiso 1 1 calc R U . . .
H6B H 0.4464 0.1741 0.3702 0.040 Uiso 1 1 calc R U . . .
H6C H 0.4957 0.1645 0.4180 0.040 Uiso 1 1 calc R U . . .
C7 C 0.38177(9) 0.28946(10) 0.36531(8) 0.0198(4) Uani 1 1 d . . . . .
H7A H 0.3596 0.2579 0.3447 0.030 Uiso 1 1 calc R U . . .
H7B H 0.4213 0.2952 0.3482 0.030 Uiso 1 1 calc R U . . .
H7C H 0.3595 0.3281 0.3641 0.030 Uiso 1 1 calc R U . . .
C8 C 0.30492(8) 0.42661(8) 0.48420(7) 0.0118(4) Uani 1 1 d . . . . .
C9 C 0.35364(8) 0.45067(8) 0.51526(7) 0.0125(4) Uani 1 1 d . . . . .
C10 C 0.35908(8) 0.51405(8) 0.52359(8) 0.0160(4) Uani 1 1 d . . . . .
H10 H 0.3917 0.5291 0.5451 0.019 Uiso 1 1 calc R U . . .
C11 C 0.31871(9) 0.55506(9) 0.50159(8) 0.0181(4) Uani 1 1 d . . . . .
H11 H 0.3232 0.5978 0.5076 0.022 Uiso 1 1 calc R U . . .
C12 C 0.27140(8) 0.53266(9) 0.47045(8) 0.0156(4) Uani 1 1 d . . . . .
H12 H 0.2437 0.5606 0.4545 0.019 Uiso 1 1 calc R U . . .
C13 C 0.26341(8) 0.47002(8) 0.46191(8) 0.0128(4) Uani 1 1 d . . . . .
C14 C 0.40501(8) 0.41515(8) 0.54056(8) 0.0125(4) Uani 1 1 d . . . . .
C15 C 0.45351(8) 0.39549(8) 0.50691(8) 0.0129(4) Uani 1 1 d . . . . .
C16 C 0.50222(8) 0.36695(8) 0.53261(8) 0.0160(4) Uani 1 1 d . . . . .
H16 H 0.5338 0.3517 0.5099 0.019 Uiso 1 1 calc R U . . .
C17 C 0.50630(9) 0.35995(9) 0.59009(8) 0.0172(4) Uani 1 1 d . . . . .
C18 C 0.46003(9) 0.38299(9) 0.62243(8) 0.0173(4) Uani 1 1 d . . . . .
H18 H 0.4630 0.3802 0.6619 0.021 Uiso 1 1 calc R U . . .
C19 C 0.40923(8) 0.41022(8) 0.59903(8) 0.0148(4) Uani 1 1 d . . . . .
C20 C 0.45415(8) 0.40733(8) 0.44397(8) 0.0142(4) Uani 1 1 d . . . . .
H20 H 0.4140 0.3952 0.4290 0.017 Uiso 1 1 calc R U . . .
C21 C 0.46395(9) 0.47515(9) 0.42954(8) 0.0193(4) Uani 1 1 d . . . . .
H21A H 0.4310 0.4996 0.4449 0.029 Uiso 1 1 calc R U . . .
H21B H 0.4651 0.4801 0.3889 0.029 Uiso 1 1 calc R U . . .
H21C H 0.5020 0.4890 0.4455 0.029 Uiso 1 1 calc R U . . .
C22 C 0.50162(9) 0.37009(9) 0.41264(8) 0.0192(4) Uani 1 1 d . . . . .
H22A H 0.5417 0.3846 0.4230 0.029 Uiso 1 1 calc R U . . .
H22B H 0.4959 0.3751 0.3724 0.029 Uiso 1 1 calc R U . . .
H22C H 0.4977 0.3267 0.4225 0.029 Uiso 1 1 calc R U . . .
C23 C 0.56134(9) 0.33082(10) 0.61639(9) 0.0233(4) Uani 1 1 d . . . . .
H23 H 0.5815 0.3053 0.5872 0.028 Uiso 1 1 calc R U . . .
C24 C 0.60547(11) 0.38018(12) 0.63480(13) 0.0439(7) Uani 1 1 d . . . . .
H24A H 0.6165 0.4055 0.6027 0.066 Uiso 1 1 calc R U . . .
H24B H 0.6415 0.3608 0.6502 0.066 Uiso 1 1 calc R U . . .
H24C H 0.5868 0.4059 0.6634 0.066 Uiso 1 1 calc R U . . .
C25 C 0.54690(11) 0.28935(11) 0.66544(11) 0.0331(5) Uani 1 1 d . . . . .
H25A H 0.5321 0.3141 0.6966 0.050 Uiso 1 1 calc R U . . .
H25B H 0.5832 0.2674 0.6769 0.050 Uiso 1 1 calc R U . . .
H25C H 0.5161 0.2597 0.6544 0.050 Uiso 1 1 calc R U . . .
C26 C 0.36157(9) 0.43540(9) 0.63856(8) 0.0176(4) Uani 1 1 d . . . . .
H26 H 0.3261 0.4480 0.6157 0.021 Uiso 1 1 calc R U . . .
C27 C 0.38509(10) 0.49244(10) 0.66900(9) 0.0253(5) Uani 1 1 d . . . . .
H27A H 0.4196 0.4812 0.6921 0.038 Uiso 1 1 calc R U . . .
H27B H 0.3533 0.5093 0.6927 0.038 Uiso 1 1 calc R U . . .
H27C H 0.3973 0.5233 0.6416 0.038 Uiso 1 1 calc R U . . .
C28 C 0.34026(10) 0.38810(10) 0.68150(9) 0.0239(5) Uani 1 1 d . . . . .
H28A H 0.3250 0.3518 0.6621 0.036 Uiso 1 1 calc R U . . .
H28B H 0.3082 0.4059 0.7043 0.036 Uiso 1 1 calc R U . . .
H28C H 0.3739 0.3764 0.7055 0.036 Uiso 1 1 calc R U . . .
C29 C 0.20890(8) 0.45555(8) 0.42678(8) 0.0129(4) Uani 1 1 d . . . . .
C30 C 0.15097(8) 0.46179(8) 0.44989(8) 0.0142(4) Uani 1 1 d . . . . .
C31 C 0.10125(8) 0.45830(9) 0.41472(8) 0.0165(4) Uani 1 1 d . . . . .
H31 H 0.0623 0.4620 0.4304 0.020 Uiso 1 1 calc R U . . .
C32 C 0.10676(8) 0.44956(8) 0.35767(8) 0.0150(4) Uani 1 1 d . . . . .
C33 C 0.16395(8) 0.44366(9) 0.33562(8) 0.0158(4) Uani 1 1 d . . . . .
H33 H 0.1683 0.4372 0.2967 0.019 Uiso 1 1 calc R U . . .
C34 C 0.21535(8) 0.44696(8) 0.36875(8) 0.0140(4) Uani 1 1 d . . . . .
C35 C 0.14008(9) 0.47562(9) 0.51135(8) 0.0177(4) Uani 1 1 d . . . . .
H35 H 0.1787 0.4696 0.5318 0.021 Uiso 1 1 calc R U . . .
C36 C 0.12048(10) 0.54254(10) 0.51887(9) 0.0248(5) Uani 1 1 d . . . . .
H36A H 0.1526 0.5698 0.5061 0.037 Uiso 1 1 calc R U . . .
H36B H 0.1122 0.5504 0.5584 0.037 Uiso 1 1 calc R U . . .
H36C H 0.0841 0.5501 0.4970 0.037 Uiso 1 1 calc R U . . .
C37 C 0.09288(9) 0.43321(10) 0.53741(9) 0.0224(4) Uani 1 1 d . . . . .
H37A H 0.0532 0.4433 0.5224 0.034 Uiso 1 1 calc R U . . .
H37B H 0.0927 0.4387 0.5780 0.034 Uiso 1 1 calc R U . . .
H37C H 0.1026 0.3905 0.5285 0.034 Uiso 1 1 calc R U . . .
C38 C 0.05169(9) 0.44544(9) 0.32035(8) 0.0187(4) Uani 1 1 d . . . . .
H38 H 0.0655 0.4488 0.2808 0.022 Uiso 1 1 calc R U . . .
C39 C 0.00696(10) 0.49699(11) 0.33082(10) 0.0325(5) Uani 1 1 d . . . . .
H39A H -0.0090 0.4935 0.3687 0.049 Uiso 1 1 calc R U . . .
H39B H -0.0260 0.4940 0.3039 0.049 Uiso 1 1 calc R U . . .
H39C H 0.0272 0.5366 0.3265 0.049 Uiso 1 1 calc R U . . .
C40 C 0.02198(11) 0.38342(11) 0.32719(11) 0.0339(6) Uani 1 1 d . . . . .
H40A H 0.0516 0.3510 0.3208 0.051 Uiso 1 1 calc R U . . .
H40B H -0.0107 0.3794 0.3001 0.051 Uiso 1 1 calc R U . . .
H40C H 0.0058 0.3798 0.3651 0.051 Uiso 1 1 calc R U . . .
C41 C 0.27663(8) 0.44685(9) 0.34063(8) 0.0174(4) Uani 1 1 d . . . . .
H41 H 0.3075 0.4380 0.3698 0.021 Uiso 1 1 calc R U . . .
C42 C 0.28987(10) 0.51022(10) 0.31627(9) 0.0257(5) Uani 1 1 d . . . . .
H42A H 0.2610 0.5193 0.2866 0.039 Uiso 1 1 calc R U . . .
H42B H 0.3306 0.5108 0.3009 0.039 Uiso 1 1 calc R U . . .
H42C H 0.2865 0.5412 0.3457 0.039 Uiso 1 1 calc R U . . .
C43 C 0.28215(9) 0.39808(10) 0.29519(8) 0.0226(4) Uani 1 1 d . . . . .
H43A H 0.2697 0.3583 0.3102 0.034 Uiso 1 1 calc R U . . .
H43B H 0.3239 0.3957 0.2826 0.034 Uiso 1 1 calc R U . . .
H43C H 0.2563 0.4090 0.2636 0.034 Uiso 1 1 calc R U . . .
C44 C 0.21792(9) 0.34650(10) 0.56544(9) 0.0226(4) Uani 1 1 d . . . . .
C45 C 0.24984(9) 0.22266(9) 0.50906(9) 0.0209(4) Uani 1 1 d . . . . .
C46 C 0.16932(10) 0.30573(10) 0.44785(11) 0.0296(5) Uani 1 1 d . . . . .
C47 C 0.14524(11) 0.25819(11) 0.54469(13) 0.0393(6) Uani 1 1 d . . . . .
C55 C 0.4642(2) 0.3007(2) 0.2341(2) 0.0381(12) Uiso 0.5 1 d . . P A -1
C56 C 0.4890(3) 0.3577(2) 0.2430(3) 0.0462(15) Uiso 0.5 1 d . . P A -1
H56 H 0.4664 0.3932 0.2340 0.055 Uiso 0.5 1 calc R U P A -1
C57 C 0.5462(3) 0.3646(3) 0.2649(3) 0.0615(18) Uiso 0.5 1 d . . P A -1
H57 H 0.5622 0.4048 0.2685 0.074 Uiso 0.5 1 calc R U P A -1
C58 C 0.5774(3) 0.3205(3) 0.2799(3) 0.0598(17) Uiso 0.5 1 d . . P A -1
H58 H 0.6157 0.3276 0.2961 0.072 Uiso 0.5 1 calc R U P A -1
C59 C 0.5557(3) 0.2573(3) 0.2728(3) 0.0581(16) Uiso 0.5 1 d . . P A -1
H59 H 0.5790 0.2229 0.2838 0.070 Uiso 0.5 1 calc R U P A -1
C60 C 0.4933(4) 0.2500(2) 0.2467(4) 0.0464(14) Uiso 0.5 1 d . . P A -1
H60 H 0.4764 0.2107 0.2399 0.056 Uiso 0.5 1 calc R U P A -1
C61 C 0.4070(3) 0.2878(4) 0.2117(3) 0.0639(18) Uiso 0.5 1 d . . P A -1
H61A H 0.4112 0.2751 0.1727 0.096 Uiso 0.5 1 calc R U P A -1
H61B H 0.3819 0.3246 0.2137 0.096 Uiso 0.5 1 calc R U P A -1
H61C H 0.3882 0.2548 0.2331 0.096 Uiso 0.5 1 calc R U P A -1
C62B C 0.2923(3) 0.0915(3) 0.6543(2) 0.0415(12) Uiso 0.5 1 d . . P B 2
C63B C 0.2441(3) 0.1423(3) 0.6452(3) 0.0384(16) Uiso 0.5 1 d . . P B 2
H63B H 0.2073 0.1355 0.6263 0.046 Uiso 0.5 1 calc R U P B 2
C64B C 0.2597(3) 0.1954(3) 0.6664(3) 0.0431(15) Uiso 0.5 1 d . . P B 2
H64B H 0.2307 0.2270 0.6622 0.052 Uiso 0.5 1 calc R U P B 2
C65B C 0.3098(3) 0.2123(3) 0.6930(3) 0.0567(16) Uiso 0.5 1 d . . P B 2
H65B H 0.3150 0.2528 0.7065 0.068 Uiso 0.5 1 calc R U P B 2
C66B C 0.3524(3) 0.1694(3) 0.6998(3) 0.0479(14) Uiso 0.5 1 d . . P B 2
H66B H 0.3888 0.1799 0.7181 0.058 Uiso 0.5 1 calc R U P B 2
C67B C 0.3444(3) 0.1116(3) 0.6809(3) 0.0299(16) Uiso 0.5 1 d . . P B 2
H67B H 0.3760 0.0830 0.6860 0.036 Uiso 0.5 1 calc R U P B 2
C68B C 0.2810(3) 0.0316(3) 0.6375(3) 0.0559(16) Uiso 0.5 1 d . . P B 2
H68A H 0.2560 0.0111 0.6655 0.084 Uiso 0.5 1 calc R U P B 2
H68B H 0.3190 0.0095 0.6336 0.084 Uiso 0.5 1 calc R U P B 2
H68C H 0.2600 0.0319 0.6017 0.084 Uiso 0.5 1 calc R U P B 2
C48 C 0.33208(11) 0.12671(11) 0.27762(11) 0.0374(6) Uani 1 1 d . . . . .
C49 C 0.28939(12) 0.17046(12) 0.26362(12) 0.0414(6) Uani 1 1 d . . . . .
H49 H 0.2826 0.1805 0.2256 0.050 Uiso 1 1 calc R U . . .
C50 C 0.25636(12) 0.19978(12) 0.30532(13) 0.0457(7) Uani 1 1 d . . . . .
H50 H 0.2266 0.2290 0.2954 0.055 Uiso 1 1 calc R U . . .
C51 C 0.26651(12) 0.18677(13) 0.36057(13) 0.0445(7) Uani 1 1 d . . . . .
H51 H 0.2441 0.2070 0.3888 0.053 Uiso 1 1 calc R U . . .
C52 C 0.30909(12) 0.14455(11) 0.37470(12) 0.0401(6) Uani 1 1 d . . . . .
H52 H 0.3167 0.1360 0.4129 0.048 Uiso 1 1 calc R U . . .
C53 C 0.34085(12) 0.11442(11) 0.33427(11) 0.0370(6) Uani 1 1 d . . . . .
H53 H 0.3695 0.0844 0.3450 0.044 Uiso 1 1 calc R U . . .
C54 C 0.36640(15) 0.09268(15) 0.23383(13) 0.0577(8) Uani 1 1 d . . . . .
H54A H 0.3543 0.1072 0.1968 0.087 Uiso 1 1 calc R U . . .
H54B H 0.3579 0.0487 0.2370 0.087 Uiso 1 1 calc R U . . .
H54C H 0.4094 0.0998 0.2390 0.087 Uiso 1 1 calc R U . . .
C62A C 0.32425(18) 0.15638(18) 0.68504(16) 0.0151(8) Uiso 0.5 1 d . . P C 1
C63A C 0.3435(2) 0.0950(3) 0.6778(2) 0.0183(13) Uiso 0.5 1 d . . P C 1
H63A H 0.3814 0.0825 0.6919 0.022 Uiso 0.5 1 calc R U P C 1
C64A C 0.30873(19) 0.0544(2) 0.65137(18) 0.0233(9) Uiso 0.5 1 d . . P C 1
H64A H 0.3218 0.0133 0.6472 0.028 Uiso 0.5 1 calc R U P C 1
C65A C 0.2526(2) 0.0725(2) 0.62955(18) 0.0272(10) Uiso 0.5 1 d . . P C 1
H65A H 0.2283 0.0435 0.6104 0.033 Uiso 0.5 1 calc R U P C 1
C66A C 0.2348(3) 0.1261(3) 0.6352(3) 0.0332(14) Uiso 0.5 1 d . . P C 1
H66A H 0.1966 0.1369 0.6207 0.040 Uiso 0.5 1 calc R U P C 1
C67A C 0.2691(2) 0.1715(3) 0.6624(2) 0.0281(11) Uiso 0.5 1 d . . P C 1
H67A H 0.2544 0.2122 0.6652 0.034 Uiso 0.5 1 calc R U P C 1
C68A C 0.3631(2) 0.2022(2) 0.7169(2) 0.0308(10) Uiso 0.5 1 d . . P C 1
H68D H 0.3628 0.1920 0.7567 0.046 Uiso 0.5 1 calc R U P C 1
H68E H 0.3473 0.2436 0.7115 0.046 Uiso 0.5 1 calc R U P C 1
H68F H 0.4044 0.2002 0.7028 0.046 Uiso 0.5 1 calc R U P C 1

loop_
_atom_site_aniso_label
_atom_site_aniso_U_11
_atom_site_aniso_U_22
_atom_site_aniso_U_33
_atom_site_aniso_U_23
_atom_site_aniso_U_13
_atom_site_aniso_U_12
Fe1 0.01279(13) 0.01442(14) 0.03031(17) 0.00196(12) 0.00244(12) -0.00289(11)
Si1 0.0118(2) 0.0113(2) 0.0162(2) -0.0012(2) -0.0006(2) -0.00100(19)
O1 0.0278(9) 0.0425(10) 0.0268(9) -0.0060(8) 0.0012(7) 0.0002(7)
O2 0.0268(8) 0.0137(7) 0.0408(9) -0.0003(6) 0.0007(7) -0.0019(6)
O3 0.0459(11) 0.0260(9) 0.0630(13) 0.0036(8) -0.0334(10) -0.0092(8)
O4 0.0437(12) 0.0534(13) 0.122(2) 0.0009(13) 0.0454(13) -0.0210(10)
N1 0.0147(8) 0.0123(7) 0.0181(8) 0.0000(6) -0.0014(7) -0.0015(6)
N2 0.0143(8) 0.0145(8) 0.0178(8) -0.0006(6) 0.0007(6) -0.0017(6)
C1 0.0125(8) 0.0116(8) 0.0180(9) -0.0004(7) -0.0011(7) -0.0030(7)
C2 0.0159(9) 0.0113(9) 0.0287(11) -0.0007(8) -0.0035(8) -0.0007(7)
C3 0.0135(9) 0.0150(9) 0.0288(11) -0.0032(8) 0.0001(8) 0.0000(7)
C4 0.0254(11) 0.0196(10) 0.0159(10) 0.0015(8) -0.0018(8) -0.0031(8)
C5 0.0268(11) 0.0194(10) 0.0345(12) 0.0014(9) -0.0097(10) 0.0026(9)
C6 0.0211(11) 0.0254(11) 0.0344(13) -0.0083(10) 0.0014(9) 0.0041(9)
C7 0.0175(10) 0.0245(10) 0.0174(10) -0.0011(8) 0.0018(8) -0.0006(8)
C8 0.0106(8) 0.0123(8) 0.0124(9) -0.0005(7) 0.0020(7) -0.0006(7)
C9 0.0105(8) 0.0135(9) 0.0134(9) 0.0003(7) 0.0008(7) 0.0010(7)
C10 0.0125(9) 0.0158(9) 0.0198(10) -0.0027(8) -0.0038(8) -0.0020(7)
C11 0.0183(9) 0.0110(9) 0.0252(11) -0.0023(8) -0.0023(8) -0.0006(7)
C12 0.0149(9) 0.0139(9) 0.0180(9) 0.0010(7) -0.0031(8) 0.0035(7)
C13 0.0103(8) 0.0152(9) 0.0130(9) -0.0002(7) 0.0010(7) -0.0009(7)
C14 0.0102(8) 0.0097(8) 0.0176(9) -0.0005(7) -0.0020(7) -0.0020(7)
C15 0.0126(8) 0.0091(8) 0.0170(9) -0.0019(7) -0.0011(7) -0.0026(7)
C16 0.0140(9) 0.0134(9) 0.0206(10) -0.0015(8) 0.0019(8) 0.0007(7)
C17 0.0154(9) 0.0138(9) 0.0224(10) 0.0028(8) -0.0039(8) 0.0012(7)
C18 0.0189(10) 0.0168(9) 0.0162(10) 0.0018(8) -0.0037(8) -0.0018(8)
C19 0.0145(9) 0.0123(9) 0.0177(9) -0.0005(7) -0.0003(8) -0.0021(7)
C20 0.0118(9) 0.0156(9) 0.0153(9) -0.0005(7) 0.0003(7) -0.0021(7)
C21 0.0199(10) 0.0173(9) 0.0206(10) 0.0036(8) 0.0019(8) -0.0019(8)
C22 0.0164(10) 0.0215(10) 0.0196(10) -0.0021(8) 0.0027(8) -0.0020(8)
C23 0.0192(10) 0.0263(11) 0.0244(11) 0.0022(9) -0.0044(9) 0.0088(8)
C24 0.0186(11) 0.0438(15) 0.0691(19) 0.0271(14) -0.0169(12) -0.0048(10)
C25 0.0287(12) 0.0288(12) 0.0419(14) 0.0142(11) -0.0116(11) 0.0019(10)
C26 0.0162(9) 0.0197(10) 0.0169(9) -0.0015(8) 0.0008(8) 0.0017(8)
C27 0.0276(11) 0.0255(11) 0.0229(11) -0.0073(9) 0.0025(9) 0.0000(9)
C28 0.0242(11) 0.0278(11) 0.0197(10) 0.0008(9) 0.0052(9) -0.0012(9)
C29 0.0117(8) 0.0124(8) 0.0148(9) 0.0010(7) -0.0028(7) 0.0006(7)
C30 0.0158(9) 0.0123(9) 0.0147(9) 0.0000(7) -0.0013(7) 0.0003(7)
C31 0.0111(9) 0.0175(9) 0.0208(10) 0.0007(8) -0.0004(8) 0.0005(7)
C32 0.0136(9) 0.0142(9) 0.0172(9) 0.0010(7) -0.0027(7) -0.0020(7)
C33 0.0160(9) 0.0173(9) 0.0140(9) 0.0001(8) -0.0013(7) -0.0005(7)
C34 0.0141(9) 0.0129(9) 0.0151(9) -0.0001(7) -0.0002(7) -0.0001(7)
C35 0.0136(9) 0.0234(10) 0.0161(9) -0.0017(8) -0.0002(8) 0.0023(8)
C36 0.0251(11) 0.0256(11) 0.0238(11) -0.0072(9) 0.0010(9) 0.0033(9)
C37 0.0169(10) 0.0315(12) 0.0189(10) 0.0010(9) 0.0033(8) 0.0025(8)
C38 0.0139(9) 0.0252(10) 0.0170(10) 0.0008(8) -0.0036(8) -0.0006(8)
C39 0.0230(11) 0.0388(13) 0.0355(13) -0.0077(11) -0.0148(10) 0.0100(10)
C40 0.0300(13) 0.0347(13) 0.0369(14) 0.0051(11) -0.0157(11) -0.0113(10)
C41 0.0124(9) 0.0244(10) 0.0155(9) 0.0010(8) 0.0003(7) 0.0006(8)
C42 0.0201(10) 0.0278(11) 0.0292(12) 0.0053(9) 0.0059(9) -0.0033(9)
C43 0.0173(10) 0.0332(12) 0.0173(10) -0.0027(9) 0.0011(8) 0.0026(9)
C44 0.0148(10) 0.0283(11) 0.0248(11) 0.0067(9) 0.0035(8) 0.0008(8)
C45 0.0178(9) 0.0184(10) 0.0265(11) 0.0014(8) 0.0008(9) -0.0074(8)
C46 0.0214(11) 0.0167(11) 0.0506(15) -0.0002(10) -0.0070(11) -0.0053(8)
C47 0.0258(12) 0.0257(12) 0.0663(18) 0.0018(12) 0.0137(12) -0.0047(10)
C48 0.0335(13) 0.0322(13) 0.0466(15) -0.0086(12) -0.0060(12) -0.0063(10)
C49 0.0398(15) 0.0387(14) 0.0456(16) -0.0011(12) -0.0194(13) -0.0075(12)
C50 0.0282(13) 0.0358(15) 0.073(2) -0.0052(14) -0.0144(14) -0.0042(11)
C51 0.0322(14) 0.0439(16) 0.0575(18) -0.0114(14) 0.0055(13) -0.0165(12)
C52 0.0459(15) 0.0305(13) 0.0439(15) 0.0023(11) 0.0058(12) -0.0189(12)
C53 0.0395(14) 0.0222(12) 0.0494(16) 0.0019(11) -0.0096(12) -0.0072(10)
C54 0.063(2) 0.0560(19) 0.0539(19) -0.0158(15) -0.0008(16) 0.0055(16)

loop_
_atom_type_symbol
_atom_type_description
_atom_type_scat_dispersion_real
_atom_type_scat_dispersion_imag
_atom_type_scat_source
C C 0.0033 0.0016 'International Tables Vol C Tables 4.2.6.8 and 6.1.1.4'
H H 0.0000 0.0000 'International Tables Vol C Tables 4.2.6.8 and 6.1.1.4'
N N 0.0061 0.0033 'International Tables Vol C Tables 4.2.6.8 and 6.1.1.4'
O O 0.0106 0.0060 'International Tables Vol C Tables 4.2.6.8 and 6.1.1.4'
Si Si 0.0817 0.0704 'International Tables Vol C Tables 4.2.6.8 and 6.1.1.4'
Fe Fe 0.3463 0.8444 'International Tables Vol C Tables 4.2.6.8 and 6.1.1.4'

loop_
_geom_angle_atom_site_label_1
_geom_angle_atom_site_label_2
_geom_angle_atom_site_label_3
_geom_angle
C45 Fe1 C47 94.58(10)
C45 Fe1 C44 122.35(10)
C47 Fe1 C44 92.81(11)
C45 Fe1 C46 111.81(10)
C47 Fe1 C46 93.99(12)
C44 Fe1 C46 124.56(10)
C45 Fe1 Si1 89.35(7)
C47 Fe1 Si1 176.07(8)
C44 Fe1 Si1 85.18(7)
C46 Fe1 Si1 84.41(7)
C8 Si1 C1 111.52(8)
C8 Si1 Fe1 121.06(6)
C1 Si1 Fe1 111.08(6)
C8 Si1 H1 102.6(9)
C1 Si1 H1 96.3(8)
Fe1 Si1 H1 111.1(9)
C1 N1 C2 111.07(16)
C1 N1 C4 126.32(16)
C2 N1 C4 122.59(16)
C1 N2 C3 110.66(16)
C1 N2 C7 127.29(16)
C3 N2 C7 121.99(16)
N1 C1 N2 104.82(16)
N1 C1 Si1 127.75(14)
N2 C1 Si1 126.25(14)
C3 C2 N1 106.85(17)
C3 C2 C5 131.19(19)
N1 C2 C5 121.92(19)
C2 C3 N2 106.58(17)
C2 C3 C6 130.29(19)
N2 C3 C6 123.12(19)
N1 C4 H4A 109.5
N1 C4 H4B 109.5
H4A C4 H4B 109.5
N1 C4 H4C 109.5
H4A C4 H4C 109.5
H4B C4 H4C 109.5
C2 C5 H5A 109.5
C2 C5 H5B 109.5
H5A C5 H5B 109.5
C2 C5 H5C 109.5
H5A C5 H5C 109.5
H5B C5 H5C 109.5
C3 C6 H6A 109.5
C3 C6 H6B 109.5
H6A C6 H6B 109.5
C3 C6 H6C 109.5
H6A C6 H6C 109.5
H6B C6 H6C 109.5
N2 C7 H7A 109.5
N2 C7 H7B 109.5
H7A C7 H7B 109.5
N2 C7 H7C 109.5
H7A C7 H7C 109.5
H7B C7 H7C 109.5
C9 C8 C13 116.59(16)
C9 C8 Si1 128.05(13)
C13 C8 Si1 115.37(13)
C10 C9 C8 120.41(16)
C10 C9 C14 112.53(16)
C8 C9 C14 127.02(16)
C11 C10 C9 122.05(17)
C11 C10 H10 119.0
C9 C10 H10 119.0
C10 C11 C12 118.49(17)
C10 C11 H11 120.8
C12 C11 H11 120.8
C11 C12 C13 121.61(17)
C11 C12 H12 119.2
C13 C12 H12 119.2
C12 C13 C8 120.84(17)
C12 C13 C29 112.92(16)
C8 C13 C29 126.22(16)
C19 C14 C15 119.52(16)
C19 C14 C9 119.29(16)
C15 C14 C9 120.40(16)
C16 C15 C14 118.56(17)
C16 C15 C20 120.22(17)
C14 C15 C20 121.17(16)
C17 C16 C15 122.55(18)
C17 C16 H16 118.7
C15 C16 H16 118.7
C18 C17 C16 117.81(17)
C18 C17 C23 121.42(18)
C16 C17 C23 120.70(18)
C17 C18 C19 122.25(18)
C17 C18 H18 118.9
C19 C18 H18 118.9
C18 C19 C14 119.09(17)
C18 C19 C26 117.92(17)
C14 C19 C26 122.95(17)
C15 C20 C22 113.60(16)
C15 C20 C21 112.71(15)
C22 C20 C21 107.62(15)
C15 C20 H20 107.5
C22 C20 H20 107.5
C21 C20 H20 107.5
C20 C21 H21A 109.5
C20 C21 H21B 109.5
H21A C21 H21B 109.5
C20 C21 H21C 109.5
H21A C21 H21C 109.5
H21B C21 H21C 109.5
C20 C22 H22A 109.5
C20 C22 H22B 109.5
H22A C22 H22B 109.5
C20 C22 H22C 109.5
H22A C22 H22C 109.5
H22B C22 H22C 109.5
C25 C23 C17 113.55(18)
C25 C23 C24 109.49(19)
C17 C23 C24 110.24(17)
C25 C23 H23 107.8
C17 C23 H23 107.8
C24 C23 H23 107.8
C23 C24 H24A 109.5
C23 C24 H24B 109.5
H24A C24 H24B 109.5
C23 C24 H24C 109.5
H24A C24 H24C 109.5
H24B C24 H24C 109.5
C23 C25 H25A 109.5
C23 C25 H25B 109.5
H25A C25 H25B 109.5
C23 C25 H25C 109.5
H25A C25 H25C 109.5
H25B C25 H25C 109.5
C19 C26 C28 112.97(16)
C19 C26 C27 110.45(16)
C28 C26 C27 109.42(17)
C19 C26 H26 107.9
C28 C26 H26 107.9
C27 C26 H26 107.9
C26 C27 H27A 109.5
C26 C27 H27B 109.5
H27A C27 H27B 109.5
C26 C27 H27C 109.5
H27A C27 H27C 109.5
H27B C27 H27C 109.5
C26 C28 H28A 109.5
C26 C28 H28B 109.5
H28A C28 H28B 109.5
C26 C28 H28C 109.5
H28A C28 H28C 109.5
H28B C28 H28C 109.5
C34 C29 C30 119.53(16)
C34 C29 C13 119.68(16)
C30 C29 C13 119.76(16)
C31 C30 C29 118.97(17)
C31 C30 C35 117.96(17)
C29 C30 C35 122.98(16)
C32 C31 C30 122.24(18)
C32 C31 H31 118.9
C30 C31 H31 118.9
C33 C32 C31 118.07(17)
C33 C32 C38 120.82(17)
C31 C32 C38 121.09(17)
C32 C33 C34 122.22(17)
C32 C33 H33 118.9
C34 C33 H33 118.9
C33 C34 C29 118.96(17)
C33 C34 C41 118.96(16)
C29 C34 C41 121.86(16)
C30 C35 C37 112.56(16)
C30 C35 C36 110.34(16)
C37 C35 C36 109.31(16)
C30 C35 H35 108.2
C37 C35 H35 108.2
C36 C35 H35 108.2
C35 C36 H36A 109.5
C35 C36 H36B 109.5
H36A C36 H36B 109.5
C35 C36 H36C 109.5
H36A C36 H36C 109.5
H36B C36 H36C 109.5
C35 C37 H37A 109.5
C35 C37 H37B 109.5
H37A C37 H37B 109.5
C35 C37 H37C 109.5
H37A C37 H37C 109.5
H37B C37 H37C 109.5
C40 C38 C32 109.99(17)
C40 C38 C39 110.81(19)
C32 C38 C39 112.80(17)
C40 C38 H38 107.7
C32 C38 H38 107.7
C39 C38 H38 107.7
C38 C39 H39A 109.5
C38 C39 H39B 109.5
H39A C39 H39B 109.5
C38 C39 H39C 109.5
H39A C39 H39C 109.5
H39B C39 H39C 109.5
C38 C40 H40A 109.5
C38 C40 H40B 109.5
H40A C40 H40B 109.5
C38 C40 H40C 109.5
H40A C40 H40C 109.5
H40B C40 H40C 109.5
C34 C41 C43 112.88(16)
C34 C41 C42 109.92(16)
C43 C41 C42 109.98(17)
C34 C41 H41 108.0
C43 C41 H41 108.0
C42 C41 H41 108.0
C41 C42 H42A 109.5
C41 C42 H42B 109.5
H42A C42 H42B 109.5
C41 C42 H42C 109.5
H42A C42 H42C 109.5
H42B C42 H42C 109.5
C41 C43 H43A 109.5
C41 C43 H43B 109.5
H43A C43 H43B 109.5
C41 C43 H43C 109.5
H43A C43 H43C 109.5
H43B C43 H43C 109.5
O1 C44 Fe1 178.07(19)
O2 C45 Fe1 178.28(18)
O3 C46 Fe1 175.72(19)
O4 C47 Fe1 179.5(3)
C60 C55 C56 121.6(6)
C60 C55 C61 111.4(6)
C56 C55 C61 127.0(6)
C55 C56 C57 121.8(6)
C55 C56 H56 119.1
C57 C56 H56 119.1
C58 C57 C56 122.7(7)
C58 C57 H57 118.6
C56 C57 H57 118.6
C57 C58 C59 120.6(7)
C57 C58 H58 119.7
C59 C58 H58 119.7
C58 C59 C60 116.3(6)
C58 C59 H59 121.8
C60 C59 H59 121.8
C55 C60 C59 116.9(6)
C55 C60 H60 121.5
C59 C60 H60 121.5
C55 C61 H61A 109.5
C55 C61 H61B 109.5
H61A C61 H61B 109.5
C55 C61 H61C 109.5
H61A C61 H61C 109.5
H61B C61 H61C 109.5
C68B C62B C67B 125.3(6)
C68B C62B C63B 120.2(6)
C67B C62B C63B 114.5(5)
C64B C63B C62B 113.1(7)
C64B C63B H63B 123.5
C62B C63B H63B 123.5
C63B C64B C65B 130.4(7)
C63B C64B H64B 114.8
C65B C64B H64B 114.8
C64B C65B C66B 117.2(7)
C64B C65B H65B 121.4
C66B C65B H65B 121.4
C65B C66B C67B 121.0(7)
C65B C66B H66B 119.5
C67B C66B H66B 119.5
C66B C67B C62B 123.8(6)
C66B C67B H67B 118.1
C62B C67B H67B 118.1
C62B C68B H68A 109.5
C62B C68B H68B 109.5
H68A C68B H68B 109.5
C62B C68B H68C 109.5
H68A C68B H68C 109.5
H68B C68B H68C 109.5
C49 C48 C53 117.5(2)
C49 C48 C54 121.5(3)
C53 C48 C54 121.0(3)
C48 C49 C50 120.2(3)
C48 C49 H49 119.9
C50 C49 H49 119.9
C51 C50 C49 120.6(3)
C51 C50 H50 119.7
C49 C50 H50 119.7
C52 C51 C50 119.6(3)
C52 C51 H51 120.2
C50 C51 H51 120.2
C51 C52 C53 120.5(3)
C51 C52 H52 119.7
C53 C52 H52 119.7
C52 C53 C48 121.6(3)
C52 C53 H53 119.2
C48 C53 H53 119.2
C48 C54 H54A 109.5
C48 C54 H54B 109.5
H54A C54 H54B 109.5
C48 C54 H54C 109.5
H54A C54 H54C 109.5
H54B C54 H54C 109.5
C67A C62A C63A 116.5(4)
C67A C62A C68A 123.0(4)
C63A C62A C68A 120.5(4)
C64A C63A C62A 120.5(5)
C64A C63A H63A 119.7
C62A C63A H63A 119.7
C63A C64A C65A 120.3(5)
C63A C64A H64A 119.8
C65A C64A H64A 119.8
C66A C65A C64A 120.3(5)
C66A C65A H65A 119.8
C64A C65A H65A 119.8
C65A C66A C67A 122.5(6)
C65A C66A H66A 118.7
C67A C66A H66A 118.7
C62A C67A C66A 119.7(5)
C62A C67A H67A 120.1
C66A C67A H67A 120.1
C62A C68A H68D 109.5
C62A C68A H68E 109.5
H68D C68A H68E 109.5
C62A C68A H68F 109.5
H68D C68A H68F 109.5
H68E C68A H68F 109.5

loop_
_geom_bond_atom_site_label_1
_geom_bond_atom_site_label_2
_geom_bond_distance
Fe1 C45 1.771(2)
Fe1 C47 1.771(2)
Fe1 C44 1.773(2)
Fe1 C46 1.784(3)
Fe1 Si1 2.3268(6)
Si1 C8 1.9268(18)
Si1 C1 1.9448(19)
Si1 H1 1.38(2)
O1 C44 1.158(3)
O2 C45 1.156(2)
O3 C46 1.153(3)
O4 C47 1.151(3)
N1 C1 1.349(2)
N1 C2 1.382(2)
N1 C4 1.459(2)
N2 C1 1.360(2)
N2 C3 1.387(2)
N2 C7 1.463(2)
C2 C3 1.350(3)
C2 C5 1.491(3)
C3 C6 1.491(3)
C4 H4A 0.9800
C4 H4B 0.9800
C4 H4C 0.9800
C5 H5A 0.9800
C5 H5B 0.9800
C5 H5C 0.9800
C6 H6A 0.9800
C6 H6B 0.9800
C6 H6C 0.9800
C7 H7A 0.9800
C7 H7B 0.9800
C7 H7C 0.9800
C8 C9 1.418(2)
C8 C13 1.428(2)
C9 C10 1.403(3)
C9 C14 1.510(2)
C10 C11 1.375(3)
C10 H10 0.9500
C11 C12 1.382(3)
C11 H11 0.9500
C12 C13 1.394(3)
C12 H12 0.9500
C13 C29 1.512(2)
C14 C19 1.409(3)
C14 C15 1.416(3)
C15 C16 1.395(3)
C15 C20 1.531(3)
C16 C17 1.390(3)
C16 H16 0.9500
C17 C18 1.385(3)
C17 C23 1.519(3)
C18 C19 1.397(3)
C18 H18 0.9500
C19 C26 1.527(3)
C20 C22 1.532(3)
C20 C21 1.536(3)
C20 H20 1.0000
C21 H21A 0.9800
C21 H21B 0.9800
C21 H21C 0.9800
C22 H22A 0.9800
C22 H22B 0.9800
C22 H22C 0.9800
C23 C25 1.519(3)
C23 C24 1.524(3)
C23 H23 1.0000
C24 H24A 0.9800
C24 H24B 0.9800
C24 H24C 0.9800
C25 H25A 0.9800
C25 H25B 0.9800
C25 H25C 0.9800
C26 C28 1.533(3)
C26 C27 1.535(3)
C26 H26 1.0000
C27 H27A 0.9800
C27 H27B 0.9800
C27 H27C 0.9800
C28 H28A 0.9800
C28 H28B 0.9800
C28 H28C 0.9800
C29 C34 1.412(3)
C29 C30 1.412(3)
C30 C31 1.395(3)
C30 C35 1.524(3)
C31 C32 1.387(3)
C31 H31 0.9500
C32 C33 1.386(3)
C32 C38 1.522(3)
C33 C34 1.396(3)
C33 H33 0.9500
C34 C41 1.524(3)
C35 C37 1.535(3)
C35 C36 1.535(3)
C35 H35 1.0000
C36 H36A 0.9800
C36 H36B 0.9800
C36 H36C 0.9800
C37 H37A 0.9800
C37 H37B 0.9800
C37 H37C 0.9800
C38 C40 1.516(3)
C38 C39 1.524(3)
C38 H38 1.0000
C39 H39A 0.9800
C39 H39B 0.9800
C39 H39C 0.9800
C40 H40A 0.9800
C40 H40B 0.9800
C40 H40C 0.9800
C41 C43 1.528(3)
C41 C42 1.530(3)
C41 H41 1.0000
C42 H42A 0.9800
C42 H42B 0.9800
C42 H42C 0.9800
C43 H43A 0.9800
C43 H43B 0.9800
C43 H43C 0.9800
C55 C60 1.319(8)
C55 C56 1.378(7)
C55 C61 1.412(9)
C56 C57 1.386(11)
C56 H56 0.9500
C57 C58 1.242(9)
C57 H57 0.9500
C58 C59 1.472(10)
C58 H58 0.9500
C59 C60 1.534(12)
C59 H59 0.9500
C60 H60 0.9500
C61 H61A 0.9800
C61 H61B 0.9800
C61 H61C 0.9800
C62B C68B 1.391(8)
C62B C67B 1.396(8)
C62B C63B 1.558(8)
C63B C64B 1.313(9)
C63B H63B 0.9500
C64B C65B 1.338(9)
C64B H64B 0.9500
C65B C66B 1.343(9)
C65B H65B 0.9500
C66B C67B 1.353(9)
C66B H66B 0.9500
C67B H67B 0.9500
C68B H68A 0.9800
C68B H68B 0.9800
C68B H68C 0.9800
C48 C49 1.389(4)
C48 C53 1.399(4)
C48 C54 1.497(4)
C49 C50 1.397(4)
C49 H49 0.9500
C50 C51 1.374(4)
C50 H50 0.9500
C51 C52 1.366(4)
C51 H51 0.9500
C52 C53 1.369(4)
C52 H52 0.9500
C53 H53 0.9500
C54 H54A 0.9800
C54 H54B 0.9800
C54 H54C 0.9800
C62A C67A 1.384(7)
C62A C63A 1.418(6)
C62A C68A 1.527(6)
C63A C64A 1.336(7)
C63A H63A 0.9500
C64A C65A 1.413(6)
C64A H64A 0.9500
C65A C66A 1.243(7)
C65A H65A 0.9500
C66A C67A 1.412(8)
C66A H66A 0.9500
C67A H67A 0.9500
C68A H68D 0.9800
C68A H68E 0.9800
C68A H68F 0.9800

loop_
_geom_torsion_atom_site_label_1
_geom_torsion_atom_site_label_2
_geom_torsion_atom_site_label_3
_geom_torsion_atom_site_label_4
_geom_torsion
C2 N1 C1 N2 0.6(2)
C4 N1 C1 N2 -178.02(17)
C2 N1 C1 Si1 168.72(14)
C4 N1 C1 Si1 -9.9(3)
C3 N2 C1 N1 -0.1(2)
C7 N2 C1 N1 -177.18(17)
C3 N2 C1 Si1 -168.42(13)
C7 N2 C1 Si1 14.5(3)
C1 N1 C2 C3 -0.9(2)
C4 N1 C2 C3 177.76(17)
C1 N1 C2 C5 177.22(18)
C4 N1 C2 C5 -4.1(3)
N1 C2 C3 N2 0.8(2)
C5 C2 C3 N2 -177.1(2)
N1 C2 C3 C6 -179.8(2)
C5 C2 C3 C6 2.2(4)
C1 N2 C3 C2 -0.5(2)
C7 N2 C3 C2 176.79(17)
C1 N2 C3 C6 -179.87(18)
C7 N2 C3 C6 -2.6(3)
C13 C8 C9 C10 0.9(3)
Si1 C8 C9 C10 -179.18(14)
C13 C8 C9 C14 -176.68(17)
Si1 C8 C9 C14 3.3(3)
C8 C9 C10 C11 -1.1(3)
C14 C9 C10 C11 176.73(18)
C9 C10 C11 C12 0.1(3)
C10 C11 C12 C13 1.1(3)
C11 C12 C13 C8 -1.4(3)
C11 C12 C13 C29 179.91(18)
C9 C8 C13 C12 0.4(3)
Si1 C8 C13 C12 -179.59(14)
C9 C8 C13 C29 178.87(17)
Si1 C8 C13 C29 -1.1(2)
C10 C9 C14 C19 71.2(2)
C8 C9 C14 C19 -111.1(2)
C10 C9 C14 C15 -98.6(2)
C8 C9 C14 C15 79.0(2)
C19 C14 C15 C16 5.3(3)
C9 C14 C15 C16 175.15(16)
C19 C14 C15 C20 -172.25(16)
C9 C14 C15 C20 -2.4(3)
C14 C15 C16 C17 -3.4(3)
C20 C15 C16 C17 174.21(17)
C15 C16 C17 C18 -0.6(3)
C15 C16 C17 C23 -177.55(18)
C16 C17 C18 C19 2.7(3)
C23 C17 C18 C19 179.66(18)
C17 C18 C19 C14 -0.7(3)
C17 C18 C19 C26 -178.65(17)
C15 C14 C19 C18 -3.4(3)
C9 C14 C19 C18 -173.28(16)
C15 C14 C19 C26 174.43(16)
C9 C14 C19 C26 4.5(3)
C16 C15 C20 C22 16.4(2)
C14 C15 C20 C22 -166.08(16)
C16 C15 C20 C21 -106.37(19)
C14 C15 C20 C21 71.2(2)
C18 C17 C23 C25 41.8(3)
C16 C17 C23 C25 -141.4(2)
C18 C17 C23 C24 -81.5(3)
C16 C17 C23 C24 95.3(2)
C18 C19 C26 C28 -53.2(2)
C14 C19 C26 C28 129.01(19)
C18 C19 C26 C27 69.7(2)
C14 C19 C26 C27 -108.1(2)
C12 C13 C29 C34 95.0(2)
C8 C13 C29 C34 -83.6(2)
C12 C13 C29 C30 -73.4(2)
C8 C13 C29 C30 108.0(2)
C34 C29 C30 C31 1.0(3)
C13 C29 C30 C31 169.41(17)
C34 C29 C30 C35 -175.62(17)
C13 C29 C30 C35 -7.2(3)
C29 C30 C31 C32 -0.7(3)
C35 C30 C31 C32 176.09(17)
C30 C31 C32 C33 0.6(3)
C30 C31 C32 C38 179.53(17)
C31 C32 C33 C34 -0.8(3)
C38 C32 C33 C34 -179.72(18)
C32 C33 C34 C29 1.1(3)
C32 C33 C34 C41 -173.55(18)
C30 C29 C34 C33 -1.2(3)
C13 C29 C34 C33 -169.59(17)
C30 C29 C34 C41 173.27(17)
C13 C29 C34 C41 4.9(3)
C31 C30 C35 C37 51.1(2)
C29 C30 C35 C37 -132.18(19)
C31 C30 C35 C36 -71.3(2)
C29 C30 C35 C36 105.4(2)
C33 C32 C38 C40 103.3(2)
C31 C32 C38 C40 -75.7(2)
C33 C32 C38 C39 -132.5(2)
C31 C32 C38 C39 48.6(3)
C33 C34 C41 C43 -45.6(2)
C29 C34 C41 C43 139.89(18)
C33 C34 C41 C42 77.6(2)
C29 C34 C41 C42 -96.9(2)
C60 C55 C56 C57 1.0(11)
C61 C55 C56 C57 -179.3(6)
C55 C56 C57 C58 -3.2(10)
C56 C57 C58 C59 2.7(11)
C57 C58 C59 C60 -0.3(10)
C56 C55 C60 C59 1.2(12)
C61 C55 C60 C59 -178.6(7)
C58 C59 C60 C55 -1.6(11)
C68B C62B C63B C64B 175.8(6)
C67B C62B C63B C64B -2.8(8)
C62B C63B C64B C65B 1.4(10)
C63B C64B C65B C66B 0.4(11)
C64B C65B C66B C67B -0.7(10)
C65B C66B C67B C62B -1.1(10)
C68B C62B C67B C66B -175.7(6)
C63B C62B C67B C66B 2.8(9)
C53 C48 C49 C50 -1.0(4)
C54 C48 C49 C50 177.5(3)
C48 C49 C50 C51 1.4(4)
C49 C50 C51 C52 -0.3(4)
C50 C51 C52 C53 -1.2(4)
C51 C52 C53 C48 1.6(4)
C49 C48 C53 C52 -0.5(4)
C54 C48 C53 C52 -179.0(3)
C67A C62A C63A C64A -1.3(7)
C68A C62A C63A C64A 178.1(4)
C62A C63A C64A C65A 0.8(7)
C63A C64A C65A C66A -0.7(7)
C64A C65A C66A C67A 1.0(8)
C63A C62A C67A C66A 1.5(7)
C68A C62A C67A C66A -177.8(4)
C65A C66A C67A C62A -1.5(8)
